data_7700881
loop_
_publ_author_name
'Nasani, Rajendar'
'Sidharth, Thulaseedharan Nair Sailaja'
'Roy, Subhadip'
'Mondal, Arpan'
'Rawson, Jeremy M.'
'Konar, Sanjit'

_publ_section_title
;
 Probing through-space and through-bond magnetic exchange couplings in a
 new benzotriazinyl radical and its metal complexes.
;
_journal_issue 37
_journal_name_full 'Dalton transactions (Cambridge, England : 2003)'
_journal_page_first 14189
_journal_page_last 14200
_journal_paper_doi 10.1039/c9dt01918a
_journal_volume 48
_journal_year 2019
_chemical_formula_moiety 'C29 H14 F15 N4 Ni O4'
_chemical_formula_sum 'C29 H14 F15 N4 Ni O4'
_chemical_formula_weight 826.15
_space_group_crystal_system monoclinic
_space_group_IT_number 14
_space_group_name_Hall '-P 2yn'
_space_group_name_H-M_alt 'P 1 21/n 1'
_symmetry_space_group_name_Hall '-P 2yn'
_symmetry_space_group_name_H-M 'P 1 21/n 1'
_atom_sites_solution_hydrogens geom
_audit_creation_date 2018-01-26
_audit_creation_method
;
Olex2 1.2-dev
(compiled 2017.12.08 svn.r3473 for OlexSys, GUI svn.r5356)
;
_audit_update_record
;
2018-12-02 deposited with the CCDC.    2019-08-15 downloaded from the CCDC.
;
_cell_angle_alpha 90
_cell_angle_beta 105.376(5)
_cell_angle_gamma 90
_cell_formula_units_Z 8
_cell_length_a 13.6466(19)
_cell_length_b 23.027(4)
_cell_length_c 21.015(3)
_cell_measurement_reflns_used 51789
_cell_measurement_temperature 140(2)
_cell_measurement_theta_max 26.00
_cell_measurement_theta_min 2.30
_cell_volume 6367.4(17)
_computing_cell_refinement 'SAINT v8.34A (Bruker, 2013)'
_computing_data_reduction 'SAINT v8.34A (Bruker, 2013)'
_computing_molecular_graphics 'Olex2 (Dolomanov et al., 2009)'
_computing_publication_material 'Olex2 (Dolomanov et al., 2009)'
_computing_structure_refinement 'ShelXL (Sheldrick, 2015)'
_computing_structure_solution 'SHELXT 2014/5 (Sheldrick, 2014)'
_diffrn_ambient_temperature 140.01
_diffrn_measured_fraction_theta_full 0.999
_diffrn_measured_fraction_theta_max 0.999
_diffrn_measurement_device_type 'Bruker APEX-II CCD'
_diffrn_measurement_method '\f and \w scans'
_diffrn_radiation_type MoK\a
_diffrn_radiation_wavelength 0.71073
_diffrn_reflns_av_R_equivalents 0.1293
_diffrn_reflns_av_unetI/netI 0.0814
_diffrn_reflns_Laue_measured_fraction_full 0.999
_diffrn_reflns_Laue_measured_fraction_max 0.999
_diffrn_reflns_limit_h_max 16
_diffrn_reflns_limit_h_min -16
_diffrn_reflns_limit_k_max 28
_diffrn_reflns_limit_k_min -28
_diffrn_reflns_limit_l_max 25
_diffrn_reflns_limit_l_min -25
_diffrn_reflns_number 108167
_diffrn_reflns_point_group_measured_fraction_full 0.999
_diffrn_reflns_point_group_measured_fraction_max 0.999
_diffrn_reflns_theta_full 25.242
_diffrn_reflns_theta_max 25.682
_diffrn_reflns_theta_min 2.239
_exptl_absorpt_coefficient_mu 0.740
_exptl_absorpt_correction_type multi-scan
_exptl_absorpt_process_details SADABS-2014/2
_exptl_crystal_colour purple
_exptl_crystal_density_diffrn 1.724
_exptl_crystal_description needle
_exptl_crystal_F_000 3288
_exptl_crystal_size_max 0.50
_exptl_crystal_size_mid 0.05
_exptl_crystal_size_min 0.05
_exptl_transmission_factor_max 0.7454
_exptl_transmission_factor_min 0.6495
_refine_diff_density_max 0.537
_refine_diff_density_min -0.474
_refine_diff_density_rms 0.076
_refine_ls_extinction_method none
_refine_ls_goodness_of_fit_ref 1.028
_refine_ls_hydrogen_treatment constr
_refine_ls_matrix_type full
_refine_ls_number_parameters 1090
_refine_ls_number_reflns 12093
_refine_ls_number_restraints 213
_refine_ls_restrained_S_all 1.050
_refine_ls_R_factor_all 0.1220
_refine_ls_R_factor_gt 0.0602
_refine_ls_shift/su_max 0.001
_refine_ls_shift/su_mean 0.000
_refine_ls_structure_factor_coef Fsqd
_refine_ls_weighting_details 'w=1/[\s^2^(Fo^2^)+(0.0268P)^2^+12.1980P] where P=(Fo^2^+2Fc^2^)/3'
_refine_ls_weighting_scheme calc
_refine_ls_wR_factor_gt 0.0966
_refine_ls_wR_factor_ref 0.1150
_reflns_Friedel_coverage 0.000
_reflns_number_gt 7476
_reflns_number_total 12093
_reflns_threshold_expression 'I > 2\s(I)'
_cod_data_source_file c9dt01918a2.cif
_cod_data_source_block Nickel_complex
_cod_depositor_comments 'Adding full bibliography for 7700880--7700883.cif.'
_cod_original_cell_volume 6367.3(16)
_cod_database_code 7700881
_shelx_shelxl_version_number 2017/1
_shelx_space_group_comment
;
The symmetry employed for this shelxl refinement is uniquely defined
by the following loop, which should always be used as a source of
symmetry information in preference to the above space-group names.
They are only intended as comments.
;
_olex2_refinement_description
;
1. Fixed Uiso
 At 1.2 times of:
  All C(H) groups
2. Rigid body (RIGU) restrains
 C1B, F1B', F2B', F3B', C02S
 with sigma for 1-2 distances of 0.001 and sigma for 1-3 distances of 0.001
 F1A, F2A, F3A, C4A
 with sigma for 1-2 distances of 0.001 and sigma for 1-3 distances of 0.001
 C1B, F1B, F2B, F3B, C4B
 with sigma for 1-2 distances of 0.001 and sigma for 1-3 distances of 0.001
 F4B, F5B, F6B, C3B, C5B
 with sigma for 1-2 distances of 0.001 and sigma for 1-3 distances of 0.001
 C1A, F1A', F2A', F3A', C02I
 with sigma for 1-2 distances of 0.001 and sigma for 1-3 distances of 0.001
 C29B, C32B, F20B, F21B, F22B, F1, F2, F3
 with sigma for 1-2 distances of 0.01 and sigma for 1-3 distances of 0.01
 F7A, F8A, F9A, C6A
 with sigma for 1-2 distances of 0.001 and sigma for 1-3 distances of 0.001
3. Others
 Fixed Sof: F1A(0.5) F2A(0.5) F3A(0.5) C4A(0.5) F1A'(0.5) F2A'(0.5) F3A'(0.5)
 C02I(0.5) F4B(0.5) F5B(0.5) F6B(0.5) C5B(0.5) F1B(0.5) F2B(0.5) F3B(0.5)
 C4B(0.5) F1B'(0.5) F2B'(0.5) F3B'(0.5) C02S(0.5) F20B(0.5) F21B(0.5) F22B(0.5)
 F1(0.5) F2(0.5) F3(0.5) F5B'(0.5) F6B'(0.5) F4B'(0.5) C5B'(0.5)
4.a Aromatic/amide H refined with riding coordinates:
 C2A(H2A), C2B(H2B), C8A(H8A), C8B(H8B), C20A(H20A), C21A(H21A), C22A(H22A),
 C23A(H23A), C27A(H27A), C28A(H28A), C30A(H30A), C34A(H34A), C35A(H35A),
 C36A(H36A), C37A(H37A), C38A(H38A), C20B(H20B), C21B(H21B), C22B(H22B),
 C23B(H23B), C27B(H27B), C28B(H28B), C30B(H30B), C34B(H34B), C35B(H35B),
 C36B(H36B), C37B(H37B), C38B(H38B)
;
_olex2_submission_special_instructions 'No special instructions were received'

loop_
_space_group_symop_operation_xyz
'x, y, z'
'-x+1/2, y+1/2, -z+1/2'
'-x, -y, -z'
'x-1/2, -y-1/2, z-1/2'

loop_
_atom_site_label
_atom_site_type_symbol
_atom_site_fract_x
_atom_site_fract_y
_atom_site_fract_z
_atom_site_U_iso_or_equiv
_atom_site_adp_type
_atom_site_occupancy
_atom_site_site_symmetry_order
_atom_site_calc_flag
_atom_site_refinement_flags_posn
_atom_site_refinement_flags_adp
_atom_site_refinement_flags_occupancy
_atom_site_disorder_assembly
_atom_site_disorder_group
Ni1A Ni 0.85519(3) 0.37293(2) 0.54700(2) 0.02057(13) Uani 1 1 d . . . . .
Ni1B Ni 0.37932(4) 0.62873(2) 0.05889(2) 0.02607(14) Uani 1 1 d . . . . .
F4A F 0.6713(3) 0.20932(13) 0.45719(16) 0.0881(12) Uani 1 1 d . . . . .
F5A F 0.7634(2) 0.21962(15) 0.39266(18) 0.0921(13) Uani 1 1 d . . . . .
F6A F 0.6088(2) 0.24453(12) 0.36197(14) 0.0687(9) Uani 1 1 d . . . . .
O1A O 0.75804(19) 0.42555(11) 0.48121(13) 0.0272(6) Uani 1 1 d . . . . .
O2A O 0.80620(18) 0.30459(11) 0.48330(12) 0.0238(6) Uani 1 1 d . . . . .
C1A C 0.6776(3) 0.40671(18) 0.4432(2) 0.0278(9) Uani 1 1 d . U . . .
C2A C 0.6537(3) 0.34991(17) 0.42150(19) 0.0262(10) Uani 1 1 d . . . . .
H2A H 0.590598 0.342460 0.392390 0.031 Uiso 1 1 calc R . . . .
C3A C 0.7209(3) 0.30410(17) 0.44200(18) 0.0236(9) Uani 1 1 d . . . . .
C5A C 0.6897(3) 0.2448(2) 0.4120(2) 0.0392(12) Uani 1 1 d . . . . .
F1A F 0.5654(10) 0.4745(6) 0.4640(6) 0.135(4) Uani 0.5 1 d . U P A 1
F2A F 0.6483(7) 0.5003(4) 0.3975(7) 0.114(4) Uani 0.5 1 d . U P A 1
F3A F 0.5254(13) 0.4451(9) 0.3692(8) 0.075(4) Uani 0.5 1 d . U P A 1
C4A C 0.6067(11) 0.4509(9) 0.4171(11) 0.050(3) Uani 0.5 1 d . U P A 1
F1A' F 0.6202(6) 0.5042(4) 0.4316(5) 0.059(2) Uani 0.5 1 d . U P A 2
F2A' F 0.5443(13) 0.4409(8) 0.3559(6) 0.056(3) Uani 0.5 1 d . U P A 2
F3A' F 0.5192(6) 0.4431(4) 0.4524(5) 0.073(2) Uani 0.5 1 d . U P A 2
C02I C 0.5851(13) 0.4543(10) 0.4215(12) 0.0397(19) Uani 0.5 1 d . U P A 2
F4B F 0.4547(8) 0.7905(3) 0.1908(4) 0.083(2) Uani 0.5 1 d . U P B 1
F5B F 0.5942(10) 0.7763(5) 0.1622(7) 0.070(3) Uani 0.5 1 d . U P B 1
F6B F 0.5826(10) 0.7546(5) 0.2589(4) 0.078(3) Uani 0.5 1 d . U P B 1
O1B O 0.4437(2) 0.57592(12) 0.13634(13) 0.0340(7) Uani 1 1 d . . . . .
O2B O 0.46410(19) 0.69632(11) 0.10926(12) 0.0264(6) Uani 1 1 d . . . . .
C1B C 0.4777(3) 0.59419(19) 0.1939(2) 0.0345(10) Uani 1 1 d . U . . .
C2B C 0.5048(3) 0.65048(19) 0.2148(2) 0.0341(11) Uani 1 1 d . . . . .
H2B H 0.527540 0.657850 0.259828 0.041 Uiso 1 1 calc R . . . .
C3B C 0.4991(3) 0.69638(18) 0.1708(2) 0.0285(9) Uani 1 1 d . U . . .
C5B C 0.549(3) 0.7589(13) 0.1976(17) 0.055(2) Uani 0.5 1 d . U P B 1
F1B F 0.4157(11) 0.5260(5) 0.2490(6) 0.128(4) Uani 0.5 1 d . U P C 1
F2B F 0.5535(12) 0.5059(6) 0.2377(7) 0.101(4) Uani 0.5 1 d . U P C 1
F3B F 0.5401(10) 0.5688(5) 0.3081(5) 0.108(4) Uani 0.5 1 d . U P C 1
C4B C 0.499(2) 0.5529(6) 0.2505(10) 0.061(3) Uani 0.5 1 d . U P C 1
F1B' F 0.4225(8) 0.5016(4) 0.2264(4) 0.066(2) Uani 0.5 1 d . U P C 2
F2B' F 0.5823(8) 0.5200(6) 0.2489(8) 0.074(3) Uani 0.5 1 d . U P C 2
F3B' F 0.4845(7) 0.5599(4) 0.3018(4) 0.052(2) Uani 0.5 1 d . U P C 2
C02S C 0.4943(14) 0.5416(7) 0.2427(8) 0.0324(17) Uani 0.5 1 d . U P C 2
F7A F 1.0279(4) 0.25420(15) 0.7324(2) 0.170(2) Uani 1 1 d . U . . .
F8A F 1.0335(2) 0.21512(16) 0.6433(2) 0.0998(12) Uani 1 1 d . U . . .
F9A F 0.9317(2) 0.18384(12) 0.69400(14) 0.0664(8) Uani 1 1 d . U . . .
F10A F 0.5734(3) 0.34835(14) 0.6328(2) 0.1007(14) Uani 1 1 d . . . . .
F11A F 0.5544(2) 0.28622(16) 0.55645(16) 0.0750(10) Uani 1 1 d . . . . .
F12A F 0.6023(2) 0.25961(15) 0.65673(16) 0.0787(10) Uani 1 1 d . . . . .
O3A O 0.93494(19) 0.31567(11) 0.61522(12) 0.0267(7) Uani 1 1 d . . . . .
O4A O 0.73306(19) 0.35603(12) 0.58263(13) 0.0277(7) Uani 1 1 d . . . . .
C6A C 0.9722(4) 0.2320(2) 0.6787(3) 0.0541(11) Uani 1 1 d . U . . .
C7A C 0.8953(3) 0.27595(18) 0.64078(18) 0.0284(10) Uani 1 1 d . . . . .
C8A C 0.7947(3) 0.26909(19) 0.6404(2) 0.0341(11) Uani 1 1 d . . . . .
H8A H 0.775324 0.236041 0.659390 0.041 Uiso 1 1 calc R . . . .
C9A C 0.7219(3) 0.31022(19) 0.6123(2) 0.0305(10) Uani 1 1 d . . . . .
C10A C 0.6115(4) 0.3015(2) 0.6150(3) 0.0497(14) Uani 1 1 d . . . . .
F7B F 0.1379(3) 0.73516(14) -0.11352(15) 0.0922(12) Uani 1 1 d . . . . .
F8B F 0.2867(3) 0.77440(16) -0.09483(16) 0.0921(13) Uani 1 1 d . . . . .
F9B F 0.1732(2) 0.81245(12) -0.05659(14) 0.0607(8) Uani 1 1 d . . . . .
F10B F 0.0923(3) 0.65893(16) 0.14325(19) 0.0980(13) Uani 1 1 d . . . . .
F11B F 0.2178(3) 0.7033(2) 0.20657(18) 0.1187(16) Uani 1 1 d . . . . .
F12B F 0.1044(3) 0.75042(16) 0.1389(2) 0.0989(13) Uani 1 1 d . . . . .
O3B O 0.3082(2) 0.68418(12) -0.01438(13) 0.0330(7) Uani 1 1 d . . . . .
O4B O 0.2736(2) 0.64902(13) 0.10712(14) 0.0366(7) Uani 1 1 d . . . . .
C6B C 0.2130(4) 0.7621(2) -0.0683(2) 0.0512(14) Uani 1 1 d . . . . .
C7B C 0.2466(3) 0.72271(19) -0.0084(2) 0.0321(11) Uani 1 1 d . . . . .
C8B C 0.2034(3) 0.7316(2) 0.0437(2) 0.0384(12) Uani 1 1 d . . . . .
H8B H 0.163841 0.764477 0.043680 0.046 Uiso 1 1 calc R . . . .
C9B C 0.2177(3) 0.6930(2) 0.0956(2) 0.0361(11) Uani 1 1 d . . . . .
C10B C 0.1574(4) 0.7022(3) 0.1470(3) 0.0600(15) Uani 1 1 d . . . . .
F20A F 0.6470(2) 0.62896(14) 0.69719(16) 0.0773(10) Uani 1 1 d . . . . .
F21A F 0.7259(3) 0.59601(15) 0.79010(16) 0.0844(11) Uani 1 1 d . . . . .
F22A F 0.7906(2) 0.66291(12) 0.74663(17) 0.0707(10) Uani 1 1 d . . . . .
N1A N 0.9833(2) 0.38541(13) 0.51542(15) 0.0227(8) Uani 1 1 d . . . . .
N2A N 0.9156(2) 0.44688(13) 0.60123(14) 0.0196(7) Uani 1 1 d . . . . .
N3A N 1.0697(2) 0.50190(14) 0.62712(15) 0.0239(8) Uani 1 1 d . . . . .
N4A N 1.0364(2) 0.53239(13) 0.67289(15) 0.0223(7) Uani 1 1 d . . . . .
C20A C 1.0129(3) 0.35253(18) 0.47146(19) 0.0291(10) Uani 1 1 d . . . . .
H20A H 0.971482 0.321947 0.451531 0.035 Uiso 1 1 calc R . . . .
C21A C 1.1022(3) 0.36228(19) 0.4546(2) 0.0340(11) Uani 1 1 d . . . . .
H21A H 1.120737 0.338694 0.423833 0.041 Uiso 1 1 calc R . . . .
C22A C 1.1639(3) 0.4076(2) 0.4841(2) 0.0357(11) Uani 1 1 d . . . . .
H22A H 1.223981 0.415409 0.472781 0.043 Uiso 1 1 calc R . . . .
C23A C 1.1357(3) 0.44105(18) 0.5303(2) 0.0301(10) Uani 1 1 d . . . . .
H23A H 1.176674 0.471432 0.551244 0.036 Uiso 1 1 calc R . . . .
C24A C 1.0446(3) 0.42853(16) 0.54517(18) 0.0213(9) Uani 1 1 d . . . . .
C25A C 1.0068(3) 0.46164(16) 0.59437(18) 0.0213(9) Uani 1 1 d . . . . .
C26A C 0.8747(3) 0.48559(17) 0.63734(18) 0.0214(9) Uani 1 1 d . . . . .
C27A C 0.7717(3) 0.48217(17) 0.63640(19) 0.0270(10) Uani 1 1 d . . . . .
H27A H 0.732139 0.451688 0.614449 0.032 Uiso 1 1 calc R . . . .
C28A C 0.7291(3) 0.52343(18) 0.6676(2) 0.0303(10) Uani 1 1 d . . . . .
H28A H 0.660926 0.520604 0.667231 0.036 Uiso 1 1 calc R . . . .
C29A C 0.7875(3) 0.56972(17) 0.69995(19) 0.0256(9) Uani 1 1 d . . . . .
C30A C 0.8891(3) 0.57363(17) 0.70253(19) 0.0253(9) Uani 1 1 d . . . . .
H30A H 0.927655 0.604521 0.724315 0.030 Uiso 1 1 calc R . . . .
C31A C 0.9339(3) 0.53110(16) 0.67235(18) 0.0211(9) Uani 1 1 d . . . . .
C32A C 0.7385(3) 0.61502(19) 0.7324(2) 0.0373(11) Uani 1 1 d . . . . .
C33A C 1.1126(3) 0.56700(16) 0.71667(19) 0.0232(9) Uani 1 1 d . . . . .
C34A C 1.1107(3) 0.57448(16) 0.78167(19) 0.0255(9) Uani 1 1 d . . . . .
H34A H 1.059022 0.557996 0.796916 0.031 Uiso 1 1 calc R . . . .
C35A C 1.1866(3) 0.60672(18) 0.8239(2) 0.0323(11) Uani 1 1 d . . . . .
H35A H 1.185058 0.612572 0.867441 0.039 Uiso 1 1 calc R . . . .
C36A C 1.2638(3) 0.62997(19) 0.8016(2) 0.0377(11) Uani 1 1 d . . . . .
H36A H 1.314806 0.651398 0.830031 0.045 Uiso 1 1 calc R . . . .
C37A C 1.2661(3) 0.6217(2) 0.7369(2) 0.0399(12) Uani 1 1 d . . . . .
H37A H 1.318982 0.637379 0.722246 0.048 Uiso 1 1 calc R . . . .
C38A C 1.1905(3) 0.59023(18) 0.6936(2) 0.0311(10) Uani 1 1 d . . . . .
H38A H 1.191957 0.584797 0.650040 0.037 Uiso 1 1 calc R . . . .
N1B N 0.4794(2) 0.61154(14) 0.00389(15) 0.0239(8) Uani 1 1 d . . . . .
N2B N 0.3119(2) 0.55522(14) 0.00760(16) 0.0275(8) Uani 1 1 d . . . . .
N3B N 0.3243(2) 0.49879(14) -0.08530(15) 0.0257(8) Uani 1 1 d . . . . .
N4B N 0.2371(2) 0.47046(14) -0.08410(16) 0.0260(8) Uani 1 1 d . . . . .
C20B C 0.5632(3) 0.64194(18) 0.0046(2) 0.0310(10) Uani 1 1 d . . . . .
H20B H 0.582830 0.671746 0.035162 0.037 Uiso 1 1 calc R . . . .
C21B C 0.6211(3) 0.63067(19) -0.0384(2) 0.0316(10) Uani 1 1 d . . . . .
H21B H 0.679265 0.652337 -0.036479 0.038 Uiso 1 1 calc R . . . .
C22B C 0.5922(3) 0.58702(18) -0.0842(2) 0.0316(10) Uani 1 1 d . . . . .
H22B H 0.630538 0.578769 -0.113642 0.038 Uiso 1 1 calc R . . . .
C23B C 0.5051(3) 0.55558(18) -0.08582(19) 0.0282(10) Uani 1 1 d . . . . .
H23B H 0.483791 0.525832 -0.116284 0.034 Uiso 1 1 calc R . . . .
C24B C 0.4508(3) 0.56934(17) -0.04137(18) 0.0230(9) Uani 1 1 d . . . . .
C25B C 0.3559(3) 0.53880(17) -0.03928(18) 0.0221(9) Uani 1 1 d . . . . .
C26B C 0.2379(3) 0.51802(18) 0.0171(2) 0.0269(10) Uani 1 1 d . . . . .
C27B C 0.2026(3) 0.52233(19) 0.0735(2) 0.0354(11) Uani 1 1 d . . . . .
H27B H 0.225226 0.552458 0.103248 0.043 Uiso 1 1 calc R . . . .
C28B C 0.1347(3) 0.48236(19) 0.0854(2) 0.0355(11) Uani 1 1 d . . . . .
H28B H 0.111906 0.485391 0.123241 0.043 Uiso 1 1 calc R . . . .
C29B C 0.1001(3) 0.43725(18) 0.0408(2) 0.0304(10) Uani 1 1 d . U . . .
C30B C 0.1321(3) 0.43229(18) -0.0160(2) 0.0302(10) Uani 1 1 d . . . . .
H30B H 0.108784 0.402018 -0.045423 0.036 Uiso 1 1 calc R . . . .
C31B C 0.1996(3) 0.47320(18) -0.0287(2) 0.0271(10) Uani 1 1 d . . . . .
C32B C 0.0306(4) 0.3924(2) 0.0564(3) 0.0407(12) Uani 1 1 d . U . . .
C33B C 0.1936(3) 0.43731(17) -0.14249(19) 0.0279(10) Uani 1 1 d . . . . .
C34B C 0.0887(3) 0.43342(19) -0.1677(2) 0.0374(11) Uani 1 1 d . . . . .
H34B H 0.045547 0.449946 -0.145109 0.045 Uiso 1 1 calc R . . . .
C35B C 0.0494(4) 0.4044(2) -0.2272(2) 0.0432(13) Uani 1 1 d . . . . .
H35B H -0.020619 0.400995 -0.244206 0.052 Uiso 1 1 calc R . . . .
C36B C 0.1133(4) 0.3809(2) -0.2605(2) 0.0460(13) Uani 1 1 d . . . . .
H36B H 0.086419 0.362308 -0.300657 0.055 Uiso 1 1 calc R . . . .
C37B C 0.2166(4) 0.3845(2) -0.2353(2) 0.0433(12) Uani 1 1 d . . . . .
H37B H 0.259346 0.367839 -0.258152 0.052 Uiso 1 1 calc R . . . .
C38B C 0.2579(3) 0.41291(18) -0.17598(19) 0.0340(11) Uani 1 1 d . . . . .
H38B H 0.327995 0.415475 -0.158973 0.041 Uiso 1 1 calc R . . . .
F20B F 0.0575(10) 0.3762(6) 0.1216(5) 0.088(4) Uani 0.5 1 d . U P D 1
F21B F -0.0609(9) 0.4088(6) 0.0505(10) 0.129(7) Uani 0.5 1 d . U P D 1
F22B F 0.0261(12) 0.3435(5) 0.0249(8) 0.116(5) Uani 0.5 1 d . U P D 1
F1 F 0.0785(8) 0.3521(5) 0.0913(7) 0.082(4) Uani 0.5 1 d . U P D 2
F2 F -0.0335(9) 0.4176(6) 0.0839(6) 0.081(5) Uani 0.5 1 d . U P D 2
F3 F -0.0275(7) 0.3694(5) 0.0030(5) 0.064(3) Uani 0.5 1 d . U P D 2
F5B' F 0.5525(12) 0.7955(5) 0.1611(7) 0.085(4) Uani 0.5 1 d . . P B 2
F6B' F 0.6361(6) 0.7485(5) 0.2450(5) 0.084(3) Uani 0.5 1 d . . P B 2
F4B' F 0.4899(9) 0.7777(4) 0.2392(6) 0.098(3) Uani 0.5 1 d . . P B 2
C5B' C 0.5329(16) 0.7518(10) 0.2011(12) 0.030(4) Uani 0.5 1 d . . P B 2

loop_
_atom_site_aniso_label
_atom_site_aniso_U_11
_atom_site_aniso_U_22
_atom_site_aniso_U_33
_atom_site_aniso_U_23
_atom_site_aniso_U_13
_atom_site_aniso_U_12
Ni1A 0.0195(3) 0.0175(3) 0.0232(3) 0.0015(2) 0.0030(2) -0.0009(2)
Ni1B 0.0306(3) 0.0225(3) 0.0258(3) -0.0042(2) 0.0087(2) 0.0001(2)
F4A 0.135(3) 0.0340(19) 0.077(2) 0.0071(17) -0.005(2) -0.034(2)
F5A 0.063(2) 0.081(3) 0.117(3) -0.069(2) -0.004(2) 0.0210(19)
F6A 0.0588(18) 0.0476(19) 0.069(2) -0.0195(15) -0.0362(16) 0.0038(15)
O1A 0.0236(15) 0.0201(16) 0.0343(16) 0.0044(13) 0.0011(13) -0.0004(12)
O2A 0.0208(15) 0.0222(16) 0.0256(15) -0.0032(12) 0.0013(12) 0.0011(12)
C1A 0.020(2) 0.028(2) 0.033(2) 0.0107(19) 0.0019(18) 0.0050(18)
C2A 0.021(2) 0.024(2) 0.029(2) 0.0037(19) -0.0019(18) -0.0027(18)
C3A 0.025(2) 0.023(2) 0.022(2) 0.0019(18) 0.0045(18) -0.0009(18)
C5A 0.036(3) 0.027(3) 0.046(3) -0.005(2) -0.006(2) 0.003(2)
F1A 0.136(11) 0.147(11) 0.116(6) -0.014(7) 0.025(6) 0.096(8)
F2A 0.036(5) 0.055(5) 0.217(12) 0.062(6) -0.024(5) 0.000(4)
F3A 0.029(5) 0.049(6) 0.121(7) -0.008(6) -0.026(6) 0.016(4)
C4A 0.022(5) 0.021(5) 0.095(6) -0.009(4) -0.008(4) 0.010(4)
F1A' 0.026(4) 0.033(3) 0.101(6) 0.005(3) -0.012(3) 0.014(2)
F2A' 0.053(7) 0.040(5) 0.059(4) 0.013(3) -0.016(3) 0.027(4)
F3A' 0.052(4) 0.064(5) 0.116(6) 0.031(4) 0.046(4) 0.031(3)
C02I 0.019(4) 0.037(3) 0.057(4) 0.008(3) -0.002(3) 0.012(2)
F4B 0.153(7) 0.036(4) 0.059(4) -0.019(4) 0.028(5) 0.020(4)
F5B 0.120(7) 0.039(6) 0.048(4) -0.007(5) 0.015(5) -0.043(4)
F6B 0.143(8) 0.048(6) 0.030(3) -0.012(3) -0.001(4) -0.036(7)
O1B 0.0509(19) 0.0222(17) 0.0298(17) -0.0020(13) 0.0127(14) 0.0005(14)
O2B 0.0351(16) 0.0229(16) 0.0190(15) 0.0000(12) 0.0034(12) 0.0002(13)
C1B 0.049(3) 0.028(2) 0.030(2) 0.0039(17) 0.016(2) 0.0058(18)
C2B 0.051(3) 0.029(3) 0.022(2) 0.000(2) 0.009(2) 0.004(2)
C3B 0.036(2) 0.022(2) 0.028(2) -0.0068(18) 0.0084(19) -0.0014(18)
C5B 0.106(6) 0.020(4) 0.032(3) -0.004(3) 0.006(4) -0.020(3)
F1B 0.164(7) 0.105(9) 0.121(9) 0.066(7) 0.044(6) -0.030(6)
F2B 0.229(12) 0.040(5) 0.041(4) 0.017(4) 0.048(7) 0.058(7)
F3B 0.252(13) 0.027(5) 0.031(3) 0.003(3) 0.016(5) 0.010(7)
C4B 0.143(7) 0.009(5) 0.036(3) 0.000(3) 0.034(4) 0.002(4)
F1B' 0.106(5) 0.045(4) 0.046(4) 0.001(3) 0.018(4) -0.033(4)
F2B' 0.077(4) 0.054(7) 0.110(8) 0.049(5) 0.058(4) 0.039(4)
F3B' 0.113(6) 0.020(4) 0.032(3) 0.001(2) 0.035(4) 0.011(4)
C02S 0.058(4) 0.013(3) 0.031(3) -0.003(2) 0.020(3) 0.008(2)
F7A 0.246(5) 0.044(2) 0.114(3) 0.0138(19) -0.136(3) -0.008(2)
F8A 0.048(2) 0.087(3) 0.168(3) 0.079(2) 0.035(2) 0.0303(18)
F9A 0.094(2) 0.0315(16) 0.074(2) 0.0243(14) 0.0230(17) 0.0007(14)
F10A 0.088(2) 0.055(2) 0.199(4) -0.037(2) 0.109(3) -0.0126(19)
F11A 0.0384(17) 0.111(3) 0.078(2) -0.010(2) 0.0190(16) -0.0240(18)
F12A 0.077(2) 0.080(3) 0.095(2) 0.018(2) 0.051(2) -0.0275(19)
O3A 0.0304(15) 0.0188(16) 0.0258(15) 0.0025(12) -0.0017(12) -0.0031(12)
O4A 0.0284(15) 0.0200(17) 0.0376(17) -0.0054(13) 0.0138(13) -0.0054(12)
C6A 0.050(3) 0.031(2) 0.059(3) 0.0176(19) -0.0245(17) -0.0102(18)
C7A 0.045(3) 0.020(2) 0.017(2) -0.0015(18) 0.0014(19) -0.005(2)
C8A 0.054(3) 0.023(3) 0.029(2) 0.000(2) 0.018(2) -0.009(2)
C9A 0.042(3) 0.023(3) 0.033(2) -0.013(2) 0.021(2) -0.016(2)
C10A 0.058(3) 0.039(3) 0.066(4) -0.017(3) 0.041(3) -0.016(3)
F7B 0.115(3) 0.067(2) 0.061(2) -0.0111(18) -0.036(2) 0.020(2)
F8B 0.105(3) 0.105(3) 0.084(2) 0.061(2) 0.057(2) 0.065(2)
F9B 0.0527(18) 0.0372(18) 0.083(2) 0.0037(15) 0.0024(15) 0.0176(14)
F10B 0.109(3) 0.079(3) 0.144(3) -0.025(2) 0.101(3) -0.035(2)
F11B 0.119(3) 0.189(5) 0.061(2) -0.041(3) 0.047(2) 0.017(3)
F12B 0.109(3) 0.069(3) 0.155(4) -0.019(2) 0.100(3) 0.013(2)
O3B 0.0328(17) 0.0336(19) 0.0295(16) -0.0047(14) 0.0030(13) 0.0081(14)
O4B 0.0444(19) 0.0314(19) 0.0388(18) -0.0097(14) 0.0195(15) -0.0048(15)
C6B 0.054(3) 0.045(4) 0.045(3) -0.010(3) -0.004(3) 0.016(3)
C7B 0.025(2) 0.028(3) 0.038(3) -0.007(2) -0.002(2) -0.002(2)
C8B 0.030(3) 0.029(3) 0.058(3) -0.013(2) 0.015(2) 0.002(2)
C9B 0.030(2) 0.034(3) 0.048(3) -0.022(2) 0.017(2) -0.009(2)
C10B 0.062(4) 0.057(4) 0.076(4) -0.018(3) 0.044(3) -0.001(3)
F20A 0.0454(18) 0.069(2) 0.102(2) -0.0453(19) -0.0066(17) 0.0286(16)
F21A 0.128(3) 0.067(2) 0.082(2) 0.0025(19) 0.070(2) 0.028(2)
F22A 0.0540(18) 0.0396(19) 0.128(3) -0.0456(18) 0.0411(18) -0.0155(15)
N1A 0.0236(18) 0.020(2) 0.0219(17) 0.0033(14) 0.0015(14) 0.0007(14)
N2A 0.0153(17) 0.0192(19) 0.0247(18) 0.0027(14) 0.0062(14) -0.0007(14)
N3A 0.0220(18) 0.0210(19) 0.0294(19) -0.0026(15) 0.0079(15) -0.0014(15)
N4A 0.0190(17) 0.0185(19) 0.0279(19) -0.0016(15) 0.0035(14) -0.0011(14)
C20A 0.032(2) 0.029(3) 0.027(2) -0.0038(19) 0.0078(19) 0.0004(19)
C21A 0.036(3) 0.037(3) 0.032(2) -0.003(2) 0.015(2) 0.002(2)
C22A 0.031(2) 0.038(3) 0.043(3) 0.008(2) 0.018(2) 0.003(2)
C23A 0.026(2) 0.029(3) 0.036(2) 0.000(2) 0.0089(19) -0.0033(19)
C24A 0.020(2) 0.016(2) 0.026(2) 0.0070(17) 0.0043(17) 0.0046(17)
C25A 0.023(2) 0.015(2) 0.025(2) 0.0031(17) 0.0049(17) 0.0008(17)
C26A 0.023(2) 0.020(2) 0.021(2) 0.0036(17) 0.0066(17) 0.0001(17)
C27A 0.023(2) 0.021(2) 0.036(2) -0.0044(19) 0.0054(19) -0.0030(18)
C28A 0.021(2) 0.029(3) 0.040(3) -0.004(2) 0.0074(19) 0.0018(19)
C29A 0.027(2) 0.019(2) 0.031(2) -0.0015(18) 0.0091(18) 0.0000(18)
C30A 0.026(2) 0.015(2) 0.032(2) -0.0009(18) 0.0015(18) -0.0035(18)
C31A 0.020(2) 0.016(2) 0.025(2) 0.0024(17) 0.0033(17) -0.0020(17)
C32A 0.028(3) 0.030(3) 0.056(3) -0.009(2) 0.014(2) 0.001(2)
C33A 0.019(2) 0.011(2) 0.037(2) 0.0024(18) 0.0032(18) 0.0027(16)
C34A 0.025(2) 0.016(2) 0.034(2) 0.0033(18) 0.0045(18) -0.0010(18)
C35A 0.034(3) 0.025(3) 0.034(2) -0.0008(19) 0.001(2) 0.0001(19)
C36A 0.026(2) 0.032(3) 0.048(3) -0.007(2) -0.002(2) -0.009(2)
C37A 0.025(2) 0.042(3) 0.050(3) 0.002(2) 0.007(2) -0.011(2)
C38A 0.027(2) 0.029(3) 0.036(3) 0.000(2) 0.0062(19) -0.0044(19)
N1B 0.0219(18) 0.025(2) 0.0220(18) -0.0041(15) 0.0018(14) 0.0010(15)
N2B 0.0261(19) 0.025(2) 0.032(2) -0.0035(16) 0.0097(16) 0.0024(16)
N3B 0.0257(19) 0.0214(19) 0.0278(19) -0.0018(15) 0.0032(15) -0.0016(15)
N4B 0.0223(18) 0.023(2) 0.031(2) -0.0021(16) 0.0045(15) -0.0036(15)
C20B 0.028(2) 0.030(3) 0.032(2) -0.0051(19) 0.0021(19) -0.0023(19)
C21B 0.022(2) 0.034(3) 0.038(2) -0.003(2) 0.0084(19) -0.004(2)
C22B 0.031(2) 0.032(3) 0.035(3) 0.002(2) 0.014(2) 0.005(2)
C23B 0.031(2) 0.024(2) 0.028(2) -0.0057(18) 0.0060(19) -0.0014(19)
C24B 0.021(2) 0.023(2) 0.022(2) 0.0009(18) 0.0016(17) 0.0046(17)
C25B 0.022(2) 0.019(2) 0.023(2) -0.0003(18) 0.0017(17) 0.0017(17)
C26B 0.023(2) 0.024(2) 0.035(2) -0.0005(19) 0.0084(19) -0.0006(18)
C27B 0.038(3) 0.032(3) 0.040(3) -0.007(2) 0.017(2) -0.003(2)
C28B 0.034(3) 0.035(3) 0.044(3) 0.000(2) 0.020(2) 0.003(2)
C29B 0.023(2) 0.024(3) 0.045(3) 0.002(2) 0.010(2) 0.0009(18)
C30B 0.023(2) 0.025(3) 0.042(3) -0.001(2) 0.0074(19) -0.0010(19)
C31B 0.020(2) 0.025(2) 0.035(2) 0.001(2) 0.0045(18) 0.0034(18)
C32B 0.037(3) 0.033(3) 0.052(3) 0.004(3) 0.013(3) -0.006(2)
C33B 0.034(2) 0.018(2) 0.026(2) 0.0022(18) -0.0011(19) -0.0048(19)
C34B 0.036(3) 0.030(3) 0.039(3) 0.008(2) -0.002(2) -0.003(2)
C35B 0.037(3) 0.034(3) 0.046(3) 0.015(2) -0.012(2) -0.016(2)
C36B 0.064(3) 0.034(3) 0.030(3) 0.004(2) -0.005(2) -0.023(3)
C37B 0.055(3) 0.040(3) 0.032(3) -0.006(2) 0.007(2) -0.014(2)
C38B 0.038(3) 0.030(3) 0.029(2) -0.004(2) 0.000(2) -0.005(2)
F20B 0.100(9) 0.090(9) 0.062(6) 0.026(5) 0.001(5) -0.062(7)
F21B 0.031(5) 0.093(11) 0.27(2) 0.105(12) 0.050(9) 0.018(6)
F22B 0.164(13) 0.064(8) 0.175(15) -0.056(8) 0.139(12) -0.071(7)
F1 0.060(5) 0.050(7) 0.115(10) 0.045(6) -0.014(7) -0.016(4)
F2 0.082(10) 0.083(7) 0.112(9) -0.049(7) 0.083(8) -0.043(7)
F3 0.054(5) 0.067(7) 0.070(5) -0.014(5) 0.015(4) -0.040(5)
F5B' 0.178(14) 0.028(6) 0.037(4) 0.000(5) 0.005(7) -0.041(6)
F6B' 0.070(6) 0.052(5) 0.101(7) -0.022(5) -0.031(5) -0.002(5)
F4B' 0.126(8) 0.054(6) 0.150(9) -0.064(7) 0.096(8) -0.030(6)
C5B' 0.048(8) 0.032(10) 0.013(6) 0.008(6) 0.013(5) -0.014(6)

loop_
_atom_type_symbol
_atom_type_description
_atom_type_scat_dispersion_real
_atom_type_scat_dispersion_imag
_atom_type_scat_source
C C 0.0033 0.0016 'International Tables Vol C Tables 4.2.6.8 and 6.1.1.4'
H H 0.0000 0.0000 'International Tables Vol C Tables 4.2.6.8 and 6.1.1.4'
F F 0.0171 0.0103 'International Tables Vol C Tables 4.2.6.8 and 6.1.1.4'
N N 0.0061 0.0033 'International Tables Vol C Tables 4.2.6.8 and 6.1.1.4'
Ni Ni 0.3393 1.1124 'International Tables Vol C Tables 4.2.6.8 and 6.1.1.4'
O O 0.0106 0.0060 'International Tables Vol C Tables 4.2.6.8 and 6.1.1.4'

loop_
_geom_angle_atom_site_label_1
_geom_angle_atom_site_label_2
_geom_angle_atom_site_label_3
_geom_angle
_geom_angle_publ_flag
O1A Ni1A O2A 88.44(10) y
O1A Ni1A N1A 98.87(11) y
O1A Ni1A N2A 88.68(11) y
O2A Ni1A N2A 171.46(11) y
O3A Ni1A O1A 172.20(11) y
O3A Ni1A O2A 89.06(10) y
O3A Ni1A O4A 87.37(11) y
O3A Ni1A N1A 88.63(11) y
O3A Ni1A N2A 94.80(11) y
O4A Ni1A O1A 85.10(11) y
O4A Ni1A O2A 86.38(10) y
O4A Ni1A N1A 175.98(12) y
O4A Ni1A N2A 101.39(11) y
N1A Ni1A O2A 93.12(11) y
N1A Ni1A N2A 79.38(12) y
O1B Ni1B O2B 88.62(11) y
O1B Ni1B O3B 175.64(11) y
O1B Ni1B N1B 97.16(12) y
O1B Ni1B N2B 88.06(12) y
O2B Ni1B N2B 172.34(11) y
O3B Ni1B O2B 90.28(11) y
O3B Ni1B N1B 87.12(12) y
O3B Ni1B N2B 93.53(12) y
O4B Ni1B O1B 87.21(12) y
O4B Ni1B O2B 86.90(11) y
O4B Ni1B O3B 88.52(12) y
O4B Ni1B N1B 175.56(12) y
O4B Ni1B N2B 99.82(12) y
N1B Ni1B O2B 93.92(11) y
N1B Ni1B N2B 79.66(12) y
C1A O1A Ni1A 121.9(3) ?
C3A O2A Ni1A 122.6(2) ?
O1A C1A C2A 128.6(4) ?
O1A C1A C4A 113.1(10) ?
O1A C1A C02I 115.2(10) ?
C2A C1A C4A 118.1(10) ?
C2A C1A C02I 116.0(10) ?
C1A C2A H2A 118.9 ?
C3A C2A C1A 122.1(4) ?
C3A C2A H2A 118.9 ?
O2A C3A C2A 128.6(4) ?
O2A C3A C5A 113.8(3) ?
C2A C3A C5A 117.7(3) ?
F4A C5A C3A 110.0(4) ?
F5A C5A F4A 104.7(4) ?
F5A C5A C3A 111.9(4) ?
F6A C5A F4A 107.0(4) ?
F6A C5A F5A 107.6(4) ?
F6A C5A C3A 115.1(4) ?
F1A C4A C1A 112.2(16) ?
F1A C4A F2A 99.7(14) ?
F2A C4A C1A 114.6(11) ?
F3A C4A C1A 126.0(19) ?
F3A C4A F1A 99.7(11) ?
F3A C4A F2A 100.8(18) ?
F1A' C02I C1A 109.7(13) ?
F1A' C02I F2A' 114.4(18) ?
F1A' C02I F3A' 113(2) ?
F2A' C02I C1A 101.8(15) ?
F3A' C02I C1A 108.7(14) ?
F3A' C02I F2A' 108(2) ?
C1B O1B Ni1B 123.0(3) ?
C3B O2B Ni1B 122.7(3) ?
O1B C1B C2B 128.4(4) ?
O1B C1B C4B 120.2(7) ?
O1B C1B C02S 109.0(6) ?
C2B C1B C4B 111.3(7) ?
C2B C1B C02S 122.4(6) ?
C1B C2B H2B 118.8 ?
C1B C2B C3B 122.3(4) ?
C3B C2B H2B 118.8 ?
O2B C3B C2B 128.5(4) ?
O2B C3B C5B 111.6(13) ?
O2B C3B C5B' 116.4(10) ?
C2B C3B C5B 119.7(13) ?
C2B C3B C5B' 114.9(10) ?
F4B C5B C3B 97.2(18) ?
F5B C5B F4B 112(3) ?
F5B C5B F6B 126(3) ?
F5B C5B C3B 109(2) ?
F6B C5B F4B 102(2) ?
F6B C5B C3B 107(2) ?
F1B C4B C1B 107.7(17) ?
F1B C4B F2B 97.8(13) ?
F2B C4B C1B 110.2(15) ?
F3B C4B C1B 122.1(12) ?
F3B C4B F1B 109.3(18) ?
F3B C4B F2B 107(2) ?
F1B' C02S C1B 113.6(12) ?
F1B' C02S F3B' 102.1(13) ?
F2B' C02S C1B 109.8(14) ?
F2B' C02S F1B' 111.6(13) ?
F2B' C02S F3B' 110.4(14) ?
F3B' C02S C1B 109.1(10) ?
C7A O3A Ni1A 124.2(3) ?
C9A O4A Ni1A 124.2(3) ?
F7A C6A F8A 107.3(5) ?
F7A C6A F9A 108.0(5) ?
F7A C6A C7A 111.0(4) ?
F8A C6A C7A 110.7(4) ?
F9A C6A F8A 105.1(4) ?
F9A C6A C7A 114.3(4) ?
O3A C7A C6A 113.1(4) ?
O3A C7A C8A 128.5(4) ?
C8A C7A C6A 118.3(4) ?
C7A C8A H8A 119.2 ?
C7A C8A C9A 121.6(4) ?
C9A C8A H8A 119.2 ?
O4A C9A C8A 128.1(4) ?
O4A C9A C10A 112.1(4) ?
C8A C9A C10A 119.7(4) ?
F10A C10A F11A 108.0(5) ?
F10A C10A F12A 107.3(4) ?
F10A C10A C9A 112.0(4) ?
F11A C10A F12A 106.5(4) ?
F11A C10A C9A 110.2(4) ?
F12A C10A C9A 112.5(5) ?
C7B O3B Ni1B 124.5(3) ?
C9B O4B Ni1B 124.6(3) ?
F7B C6B C7B 108.3(4) ?
F8B C6B F7B 109.0(5) ?
F8B C6B F9B 106.8(5) ?
F8B C6B C7B 112.6(4) ?
F9B C6B F7B 105.1(4) ?
F9B C6B C7B 114.6(4) ?
O3B C7B C6B 113.9(4) ?
O3B C7B C8B 128.3(4) ?
C8B C7B C6B 117.8(4) ?
C7B C8B H8B 119.1 ?
C9B C8B C7B 121.8(4) ?
C9B C8B H8B 119.1 ?
O4B C9B C8B 128.7(4) ?
O4B C9B C10B 112.8(5) ?
C8B C9B C10B 118.5(4) ?
F10B C10B C9B 109.3(4) ?
F11B C10B F10B 108.4(5) ?
F11B C10B F12B 107.2(5) ?
F11B C10B C9B 110.9(4) ?
F12B C10B F10B 106.9(5) ?
F12B C10B C9B 113.8(5) ?
C20A N1A Ni1A 125.8(3) ?
C20A N1A C24A 118.4(3) ?
C24A N1A Ni1A 115.7(2) ?
C25A N2A Ni1A 113.1(2) ?
C25A N2A C26A 114.8(3) ?
C26A N2A Ni1A 131.8(2) ?
C25A N3A N4A 115.9(3) ?
N3A N4A C31A 120.3(3) ?
N3A N4A C33A 114.8(3) ?
C31A N4A C33A 124.8(3) ?
N1A C20A H20A 118.8 ?
N1A C20A C21A 122.4(4) ?
C21A C20A H20A 118.8 ?
C20A C21A H21A 120.5 ?
C20A C21A C22A 119.0(4) ?
C22A C21A H21A 120.5 ?
C21A C22A H22A 120.3 ?
C23A C22A C21A 119.3(4) ?
C23A C22A H22A 120.3 ?
C22A C23A H23A 120.7 ?
C22A C23A C24A 118.6(4) ?
C24A C23A H23A 120.7 ?
N1A C24A C23A 122.2(4) ?
N1A C24A C25A 114.6(3) ?
C23A C24A C25A 123.2(4) ?
N2A C25A C24A 116.8(3) ?
N3A C25A N2A 128.0(4) ?
N3A C25A C24A 115.2(3) ?
N2A C26A C27A 120.4(3) ?
N2A C26A C31A 120.5(3) ?
C27A C26A C31A 119.0(4) ?
C26A C27A H27A 119.8 ?
C28A C27A C26A 120.4(4) ?
C28A C27A H27A 119.8 ?
C27A C28A H28A 119.9 ?
C27A C28A C29A 120.2(4) ?
C29A C28A H28A 119.9 ?
C28A C29A C32A 119.2(4) ?
C30A C29A C28A 120.6(4) ?
C30A C29A C32A 120.2(4) ?
C29A C30A H30A 120.1 ?
C29A C30A C31A 119.7(4) ?
C31A C30A H30A 120.1 ?
N4A C31A C26A 117.1(3) ?
C30A C31A N4A 122.8(3) ?
C30A C31A C26A 120.0(3) ?
F20A C32A F21A 105.0(4) ?
F20A C32A C29A 112.8(4) ?
F21A C32A C29A 111.3(4) ?
F22A C32A F20A 107.6(4) ?
F22A C32A F21A 105.1(4) ?
F22A C32A C29A 114.3(4) ?
C34A C33A N4A 120.2(3) ?
C34A C33A C38A 120.8(4) ?
C38A C33A N4A 118.9(4) ?
C33A C34A H34A 120.2 ?
C33A C34A C35A 119.5(4) ?
C35A C34A H34A 120.2 ?
C34A C35A H35A 120.0 ?
C36A C35A C34A 120.0(4) ?
C36A C35A H35A 120.0 ?
C35A C36A H36A 119.9 ?
C35A C36A C37A 120.2(4) ?
C37A C36A H36A 119.9 ?
C36A C37A H37A 119.6 ?
C36A C37A C38A 120.8(4) ?
C38A C37A H37A 119.6 ?
C33A C38A H38A 120.7 ?
C37A C38A C33A 118.6(4) ?
C37A C38A H38A 120.7 ?
C20B N1B Ni1B 126.1(3) ?
C20B N1B C24B 118.3(3) ?
C24B N1B Ni1B 115.3(2) ?
C25B N2B Ni1B 112.8(3) ?
C25B N2B C26B 114.8(3) ?
C26B N2B Ni1B 132.0(3) ?
C25B N3B N4B 115.9(3) ?
N3B N4B C31B 120.7(3) ?
N3B N4B C33B 113.8(3) ?
C31B N4B C33B 125.5(3) ?
N1B C20B H20B 118.9 ?
N1B C20B C21B 122.2(4) ?
C21B C20B H20B 118.9 ?
C20B C21B H21B 120.3 ?
C20B C21B C22B 119.4(4) ?
C22B C21B H21B 120.3 ?
C21B C22B H22B 120.5 ?
C21B C22B C23B 119.0(4) ?
C23B C22B H22B 120.5 ?
C22B C23B H23B 120.8 ?
C24B C23B C22B 118.5(4) ?
C24B C23B H23B 120.8 ?
N1B C24B C23B 122.7(4) ?
N1B C24B C25B 114.4(3) ?
C23B C24B C25B 122.9(4) ?
N2B C25B C24B 117.0(3) ?
N3B C25B N2B 127.8(4) ?
N3B C25B C24B 115.2(3) ?
N2B C26B C27B 120.6(4) ?
N2B C26B C31B 120.5(4) ?
C27B C26B C31B 118.8(4) ?
C26B C27B H27B 119.8 ?
C28B C27B C26B 120.5(4) ?
C28B C27B H27B 119.8 ?
C27B C28B H28B 120.0 ?
C27B C28B C29B 120.0(4) ?
C29B C28B H28B 120.0 ?
C28B C29B C32B 119.2(4) ?
C30B C29B C28B 121.0(4) ?
C30B C29B C32B 119.7(4) ?
C29B C30B H30B 120.4 ?
C29B C30B C31B 119.1(4) ?
C31B C30B H30B 120.4 ?
N4B C31B C26B 116.8(3) ?
C30B C31B N4B 122.6(4) ?
C30B C31B C26B 120.5(4) ?
F20B C32B C29B 112.9(6) ?
F21B C32B C29B 115.7(7) ?
F21B C32B F20B 99.9(9) ?
F21B C32B F22B 107.1(10) ?
F22B C32B C29B 115.7(6) ?
F22B C32B F20B 103.8(9) ?
F1 C32B C29B 112.2(6) ?
F1 C32B F2 112.1(10) ?
F1 C32B F3 107.8(8) ?
F2 C32B C29B 109.1(7) ?
F3 C32B C29B 111.7(6) ?
F3 C32B F2 103.6(7) ?
C34B C33B N4B 120.7(4) ?
C38B C33B N4B 118.6(3) ?
C38B C33B C34B 120.6(4) ?
C33B C34B H34B 120.5 ?
C33B C34B C35B 119.0(4) ?
C35B C34B H34B 120.5 ?
C34B C35B H35B 119.9 ?
C36B C35B C34B 120.2(4) ?
C36B C35B H35B 119.9 ?
C35B C36B H36B 119.7 ?
C35B C36B C37B 120.6(4) ?
C37B C36B H36B 119.7 ?
C36B C37B H37B 119.8 ?
C36B C37B C38B 120.4(5) ?
C38B C37B H37B 119.8 ?
C33B C38B C37B 119.2(4) ?
C33B C38B H38B 120.4 ?
C37B C38B H38B 120.4 ?
C3B C5B' F6B' 111.8(18) ?
F5B' C5B' C3B 117.8(17) ?
F5B' C5B' F6B' 96.4(11) ?
F4B' C5B' C3B 123.3(11) ?
F4B' C5B' F5B' 103.8(17) ?
F4B' C5B' F6B' 99.0(17) ?

loop_
_geom_bond_atom_site_label_1
_geom_bond_atom_site_label_2
_geom_bond_distance
_geom_bond_publ_flag
Ni1A O1A 2.041(3) y
Ni1A O2A 2.059(3) y
Ni1A O3A 2.037(3) y
Ni1A O4A 2.038(3) y
Ni1A N1A 2.048(3) y
Ni1A N2A 2.092(3) y
Ni1B O1B 2.035(3) y
Ni1B O2B 2.057(3) y
Ni1B O3B 2.037(3) y
Ni1B O4B 2.025(3) y
Ni1B N1B 2.048(3) y
Ni1B N2B 2.085(3) y
F4A C5A 1.327(5) ?
F5A C5A 1.315(5) ?
F6A C5A 1.307(5) ?
O1A C1A 1.251(4) ?
O2A C3A 1.254(4) ?
C1A C2A 1.395(6) ?
C1A C4A 1.410(15) ?
C1A C02I 1.642(16) ?
C2A H2A 0.9300 ?
C2A C3A 1.390(5) ?
C3A C5A 1.516(6) ?
F1A C4A 1.37(2) ?
F2A C4A 1.38(2) ?
F3A C4A 1.29(3) ?
F1A' C02I 1.24(2) ?
F2A' C02I 1.38(3) ?
F3A' C02I 1.268(18) ?
F4B C5B 1.45(4) ?
F5B C5B 1.15(3) ?
F6B C5B 1.25(4) ?
O1B C1B 1.248(5) ?
O2B C3B 1.253(4) ?
C1B C2B 1.387(6) ?
C1B C4B 1.49(2) ?
C1B C02S 1.565(19) ?
C2B H2B 0.9300 ?
C2B C3B 1.393(6) ?
C3B C5B 1.63(3) ?
C3B C5B' 1.45(2) ?
F1B C4B 1.29(2) ?
F2B C4B 1.38(2) ?
F3B C4B 1.247(19) ?
F1B' C02S 1.322(17) ?
F2B' C02S 1.27(2) ?
F3B' C02S 1.352(16) ?
F7A C6A 1.287(5) ?
F8A C6A 1.317(6) ?
F9A C6A 1.316(5) ?
F10A C10A 1.295(5) ?
F11A C10A 1.317(6) ?
F12A C10A 1.333(6) ?
O3A C7A 1.254(5) ?
O4A C9A 1.255(5) ?
C6A C7A 1.523(6) ?
C7A C8A 1.379(6) ?
C8A H8A 0.9300 ?
C8A C9A 1.386(6) ?
C9A C10A 1.535(6) ?
F7B C6B 1.351(5) ?
F8B C6B 1.305(6) ?
F9B C6B 1.330(5) ?
F10B C10B 1.323(6) ?
F11B C10B 1.304(6) ?
F12B C10B 1.312(6) ?
O3B C7B 1.251(5) ?
O4B C9B 1.252(5) ?
C6B C7B 1.520(6) ?
C7B C8B 1.391(6) ?
C8B H8B 0.9300 ?
C8B C9B 1.379(6) ?
C9B C10B 1.537(6) ?
F20A C32A 1.311(5) ?
F21A C32A 1.342(5) ?
F22A C32A 1.303(5) ?
N1A C20A 1.337(5) ?
N1A C24A 1.342(5) ?
N2A C25A 1.335(5) ?
N2A C26A 1.381(5) ?
N3A N4A 1.362(4) ?
N3A C25A 1.325(5) ?
N4A C31A 1.396(5) ?
N4A C33A 1.433(5) ?
C20A H20A 0.9300 ?
C20A C21A 1.375(5) ?
C21A H21A 0.9300 ?
C21A C22A 1.381(6) ?
C22A H22A 0.9300 ?
C22A C23A 1.371(6) ?
C23A H23A 0.9300 ?
C23A C24A 1.390(5) ?
C24A C25A 1.483(5) ?
C26A C27A 1.402(5) ?
C26A C31A 1.407(5) ?
C27A H27A 0.9300 ?
C27A C28A 1.369(5) ?
C28A H28A 0.9300 ?
C28A C29A 1.395(5) ?
C29A C30A 1.376(5) ?
C29A C32A 1.497(5) ?
C30A H30A 0.9300 ?
C30A C31A 1.393(5) ?
C33A C34A 1.383(5) ?
C33A C38A 1.387(5) ?
C34A H34A 0.9300 ?
C34A C35A 1.387(5) ?
C35A H35A 0.9300 ?
C35A C36A 1.372(6) ?
C36A H36A 0.9300 ?
C36A C37A 1.380(6) ?
C37A H37A 0.9300 ?
C37A C38A 1.385(6) ?
C38A H38A 0.9300 ?
N1B C20B 1.337(5) ?
N1B C24B 1.343(5) ?
N2B C25B 1.337(5) ?
N2B C26B 1.379(5) ?
N3B N4B 1.364(4) ?
N3B C25B 1.322(5) ?
N4B C31B 1.392(5) ?
N4B C33B 1.433(5) ?
C20B H20B 0.9300 ?
C20B C21B 1.372(5) ?
C21B H21B 0.9300 ?
C21B C22B 1.375(6) ?
C22B H22B 0.9300 ?
C22B C23B 1.384(5) ?
C23B H23B 0.9300 ?
C23B C24B 1.374(5) ?
C24B C25B 1.485(5) ?
C26B C27B 1.396(5) ?
C26B C31B 1.413(5) ?
C27B H27B 0.9300 ?
C27B C28B 1.375(6) ?
C28B H28B 0.9300 ?
C28B C29B 1.395(6) ?
C29B C30B 1.380(6) ?
C29B C32B 1.496(6) ?
C30B H30B 0.9300 ?
C30B C31B 1.392(5) ?
C32B F20B 1.373(11) ?
C32B F21B 1.280(12) ?
C32B F22B 1.299(11) ?
C32B F1 1.253(10) ?
C32B F2 1.305(11) ?
C32B F3 1.302(10) ?
C33B C34B 1.391(5) ?
C33B C38B 1.381(6) ?
C34B H34B 0.9300 ?
C34B C35B 1.394(6) ?
C35B H35B 0.9300 ?
C35B C36B 1.368(7) ?
C36B H36B 0.9300 ?
C36B C37B 1.371(6) ?
C37B H37B 0.9300 ?
C37B C38B 1.389(5) ?
C38B H38B 0.9300 ?
F5B' C5B' 1.38(2) ?
F6B' C5B' 1.47(3) ?
F4B' C5B' 1.26(2) ?
